data_7010056
loop_
_publ_author_name
'Price, Daniel J.'
'Powell, Annie K.'
'Wood, Paul T.'

_publ_section_title
;
 Hydrothermal synthesis, structure, stability and magnetism of
 Na2Co2(C2O4)3(H2O)2: a new metal oxalate ladder&#x200A;&#x2020;
;
_journal_issue 20
_journal_name_full 'Journal of the Chemical Society, Dalton Transactions'
_journal_page_first 3566
_journal_paper_doi 10.1039/b005494l
_journal_year 2000
_chemical_compound_source 'Hydrothermal synthesis djp440bi'
_chemical_formula_analytical 'Na2 Co2 C6 O14 H4'
_chemical_formula_moiety 'Na2 Co2 C6 O14 H4'
_chemical_formula_structural 'Na2 Co2 (C2O4)3 (H2O)2'
_chemical_formula_sum 'C3 H2 Co Na O7'
_chemical_formula_weight 231.97
_chemical_melting_point ?
_chemical_name_common 'Sodium cobalt oxalate'
_chemical_name_systematic ' Disodium dicobalto(2+)tris[ethandioate(2-)] dihydrate'
_space_group_IT_number 14
_symmetry_cell_setting monoclinic
_symmetry_space_group_name_Hall '-P 2ybc'
_symmetry_space_group_name_H-M 'P 1 21/c 1'
_atom_sites_solution_hydrogens difmap
_atom_sites_solution_primary direct
_atom_sites_solution_secondary difmap
_audit_creation_method 'SHELXL + manual editing'
_cell_angle_alpha 90.00
_cell_angle_beta 100.36(4)
_cell_angle_gamma 90.00
_cell_formula_units_Z 4
_cell_length_a 5.864(4)
_cell_length_b 15.723(6)
_cell_length_c 6.963(3)
_cell_measurement_reflns_used 24
_cell_measurement_temperature 293(2)
_cell_measurement_theta_max 14.50
_cell_measurement_theta_min 12.26
_cell_volume 631.5(6)
_computing_cell_refinement 'MSC Control Software'
_computing_data_collection 'MSC Control Software'
_computing_data_reduction TEXSAN
_computing_molecular_graphics SHELXTL+XP
_computing_publication_material SHELXTL+XCIF
_computing_structure_refinement 'SHELXL-93 (Sheldrick, 1993)'
_computing_structure_solution 'SHELXS-86 (Sheldrick, 1990)'
_diffrn_ambient_temperature 293(2)
_diffrn_measurement_device_type 'Rigaku MSC AFCR7 4-circle difractometer'
_diffrn_measurement_method \w
_diffrn_radiation_monochromator graphite
_diffrn_radiation_source 'rotating anode'
_diffrn_radiation_type MoK\a
_diffrn_radiation_wavelength 0.71073
_diffrn_reflns_av_R_equivalents 0.0190
_diffrn_reflns_av_sigmaI/netI 0.0418
_diffrn_reflns_limit_h_max 6
_diffrn_reflns_limit_h_min 0
_diffrn_reflns_limit_k_max 18
_diffrn_reflns_limit_k_min 0
_diffrn_reflns_limit_l_max 8
_diffrn_reflns_limit_l_min -8
_diffrn_reflns_number 1215
_diffrn_reflns_theta_max 25.00
_diffrn_reflns_theta_min 2.59
_diffrn_standards_decay_% 0.2
_diffrn_standards_interval_count 256
_diffrn_standards_number 3
_exptl_absorpt_coefficient_mu 2.780
_exptl_absorpt_correction_T_max 0.9950
_exptl_absorpt_correction_T_min 0.9338
_exptl_absorpt_correction_type 'psi scans'
_exptl_absorpt_process_details
;  Measured with MSC's Diffraction Control Software PSI subroutine
and applied to the data with TEXSAN
;
_exptl_crystal_colour purple
_exptl_crystal_density_diffrn 2.440
_exptl_crystal_density_meas ?
_exptl_crystal_description block
_exptl_crystal_F_000 456
_exptl_crystal_size_max 0.11
_exptl_crystal_size_mid 0.08
_exptl_crystal_size_min 0.07
_refine_diff_density_max 0.309
_refine_diff_density_min -0.272
_refine_diff_density_rms 0.075
_refine_ls_extinction_coef 0.0268(13)
_refine_ls_extinction_expression Fc^*^=kFc[1+0.001xFc^2^\l^3^/sin(2\q)]^-1/4^
_refine_ls_extinction_method SHELXL
_refine_ls_goodness_of_fit_all 1.029
_refine_ls_goodness_of_fit_obs 1.059
_refine_ls_hydrogen_treatment refall
_refine_ls_matrix_type full
_refine_ls_number_parameters 118
_refine_ls_number_reflns 1104
_refine_ls_number_restraints 0
_refine_ls_restrained_S_all 1.029
_refine_ls_restrained_S_obs 1.059
_refine_ls_R_factor_all 0.0380
_refine_ls_R_factor_obs 0.0211
_refine_ls_shift/esd_max -0.001
_refine_ls_shift/esd_mean 0.000
_refine_ls_structure_factor_coef Fsqd
_refine_ls_weighting_details 'w=1/[\s^2^(Fo^2^)+(0.0183P)^2^+0.1951P] where P=(Fo^2^+2Fc^2^)/3'
_refine_ls_weighting_scheme calc
_refine_ls_wR_factor_all 0.0579
_refine_ls_wR_factor_obs 0.0526
_reflns_number_observed 886
_reflns_number_total 1104
_reflns_observed_criterion >2sigma(I)
_cod_data_source_file b005494l.txt
_cod_data_source_block 440-a
_cod_depositor_comments
;
The following automatic conversions were performed:
'_symmetry_cell_setting' value 'Monoclinic' changed to 'monoclinic'
according to '/home/adriana/struct/CIF-dictionaries/cif_core.dic'
dictionary named 'cif_core.dic' version 2.4.1 from 2010-06-29.

Automatic conversion script
Id: cif_fix_enum 1555 2011-01-17 13:19:09Z saulius 

The following automatic conversions were performed:

'_chemical_melting_point' value 'n/a' was changed to '?' - the value
is undefined or not given.

Automatic conversion script
Id: cif_fix_values 1569 2011-02-09 13:29:24Z adriana 

The following automatic conversions were performed:

'_refine_ls_weighting_scheme' value 'calc
w=1/[\s^2^(Fo^2^)+(0.0183P)^2^+0.1951P] where P=(Fo^2^+2Fc^2^)/3' was
changed to 'calc'. New tag '_refine_ls_weighting_details' was
created. The value of the new tag was set to
'w=1/[\s^2^(Fo^2^)+(0.0183P)^2^+0.1951P] where P=(Fo^2^+2Fc^2^)/3'.

Automatic conversion script
Id: cif_fix_values 3143 2015-03-26 13:38:13Z robertas 
;
_cod_original_cell_volume 631.5(2)
_cod_original_sg_symbol_H-M P2(1)/c
_cod_database_code 7010056

loop_
_symmetry_equiv_pos_as_xyz
'x, y, z'
'-x, y+1/2, -z+1/2'
'-x, -y, -z'
'x, -y-1/2, z-1/2'

loop_
_atom_site_aniso_label
_atom_site_aniso_U_11
_atom_site_aniso_U_22
_atom_site_aniso_U_33
_atom_site_aniso_U_23
_atom_site_aniso_U_13
_atom_site_aniso_U_12
Co1 0.0136(2) 0.0133(2) 0.0198(2) 0.0002(2) 0.0018(2) 0.00143(14)
Na1 0.0178(6) 0.0246(6) 0.0258(6) 0.0027(5) 0.0039(5) -0.0004(5)
O1 0.0330(12) 0.0178(11) 0.0209(10) -0.0021(9) 0.0005(9) 0.0088(9)
O7 0.0184(11) 0.0176(11) 0.0229(11) -0.0014(9) 0.0007(9) 0.0014(9)
O3 0.0117(10) 0.0252(11) 0.0342(12) 0.0016(9) 0.0046(8) -0.0022(8)
C1 0.0180(13) 0.0146(14) 0.0221(14) -0.0015(12) 0.0057(11) -0.0004(11)
O6 0.0183(10) 0.0179(11) 0.0481(13) -0.0075(9) 0.0049(10) 0.0022(9)
C2 0.0169(13) 0.0205(15) 0.0161(13) 0.0006(12) 0.0047(11) 0.0003(12)
O2 0.0282(11) 0.0164(10) 0.0179(10) 0.0002(8) -0.0005(8) 0.0029(8)
O4 0.0157(9) 0.0164(10) 0.0347(12) -0.0013(9) 0.0048(9) -0.0011(8)
C3 0.0158(14) 0.0164(14) 0.0200(13) -0.0018(11) -0.0001(11) 0.0026(11)
O5 0.0139(9) 0.0148(10) 0.0366(12) -0.0015(9) 0.0045(9) 0.0001(8)

loop_
_atom_site_label
_atom_site_type_symbol
_atom_site_fract_x
_atom_site_fract_y
_atom_site_fract_z
_atom_site_U_iso_or_equiv
_atom_site_thermal_displace_type
_atom_site_occupancy
_atom_site_calc_flag
_atom_site_refinement_flags
_atom_site_disorder_group
Co1 Co 0.76949(6) 0.10033(2) 0.21577(5) 0.0157(2) Uani 1 d . .
Na1 Na 0.9662(2) 0.31659(7) 0.3076(2) 0.0227(3) Uani 1 d . .
O1 O 0.8985(4) 0.10338(12) 0.5163(3) 0.0244(5) Uani 1 d . .
O7 O 0.6795(4) 0.08595(14) -0.0861(3) 0.0200(5) Uani 1 d . .
O3 O 1.0821(3) 0.15893(12) 0.1741(3) 0.0236(5) Uani 1 d . .
C1 C 1.0044(5) 0.0363(2) 0.5749(4) 0.0180(6) Uani 1 d . .
O6 O 1.3501(3) 0.29823(12) 0.2836(3) 0.0282(5) Uani 1 d . .
C2 C 1.2977(5) 0.1494(2) 0.2145(4) 0.0176(6) Uani 1 d . .
O2 O 1.1161(3) 0.02355(12) 0.7438(3) 0.0214(4) Uani 1 d . .
O4 O 1.4071(3) 0.08047(12) 0.2304(3) 0.0222(5) Uani 1 d . .
C3 C 1.4444(4) 0.2315(2) 0.2460(4) 0.0179(6) Uani 1 d . .
O5 O 1.6549(3) 0.22301(12) 0.2329(3) 0.0218(5) Uani 1 d . .
H2 H 0.6719(56) 0.0377(23) -0.1379(49) 0.028(10) Uiso 1 d . .
H1 H 0.5722(77) 0.1099(26) -0.1316(61) 0.055(14) Uiso 1 d . .

loop_
_atom_type_symbol
_atom_type_description
_atom_type_scat_dispersion_real
_atom_type_scat_dispersion_imag
_atom_type_scat_source
C C 0.0033 0.0016 'International Tables Vol C Tables 4.2.6.8 and 6.1.1.4'
O O 0.0106 0.0060 'International Tables Vol C Tables 4.2.6.8 and 6.1.1.4'
Na Na 0.0362 0.0249 'International Tables Vol C Tables 4.2.6.8 and 6.1.1.4'
H H 0.0000 0.0000 'International Tables Vol C Tables 4.2.6.8 and 6.1.1.4'
Co Co 0.3494 0.9721 'International Tables Vol C Tables 4.2.6.8 and 6.1.1.4'

loop_
_geom_angle_atom_site_label_1
_geom_angle_atom_site_label_2
_geom_angle_atom_site_label_3
_geom_angle
_geom_angle_site_symmetry_1
_geom_angle_site_symmetry_3
_geom_angle_publ_flag
O5 Co1 O2 168.81(8) 1_455 3_756 ?
O5 Co1 O7 97.72(9) 1_455 . ?
O2 Co1 O7 93.00(8) 3_756 . ?
O5 Co1 O1 89.06(8) 1_455 . ?
O2 Co1 O1 80.51(7) 3_756 . ?
O7 Co1 O1 172.00(8) . . ?
O5 Co1 O3 84.23(8) 1_455 . ?
O2 Co1 O3 99.28(8) 3_756 . ?
O7 Co1 O3 88.72(8) . . ?
O1 Co1 O3 87.75(9) . . ?
O5 Co1 O4 78.40(7) 1_455 1_455 ?
O2 Co1 O4 98.91(8) 3_756 1_455 ?
O7 Co1 O4 87.66(9) . 1_455 ?
O1 Co1 O4 97.90(9) . 1_455 ?
O3 Co1 O4 161.61(8) . 1_455 ?
O5 Co1 Na1 81.71(6) 1_455 4_565 ?
O2 Co1 Na1 108.43(6) 3_756 4_565 ?
O7 Co1 Na1 44.27(6) . 4_565 ?
O1 Co1 Na1 133.56(6) . 4_565 ?
O3 Co1 Na1 46.20(6) . 4_565 ?
O4 Co1 Na1 124.04(6) 1_455 4_565 ?
O6 Na1 O5 129.86(9) . 1_455 ?
O6 Na1 O1 91.15(9) . 4_565 ?
O5 Na1 O1 98.10(8) 1_455 4_565 ?
O6 Na1 O7 145.18(9) . 4_566 ?
O5 Na1 O7 84.89(8) 1_455 4_566 ?
O1 Na1 O7 84.76(8) 4_565 4_566 ?
O6 Na1 O3 90.19(8) . 4_566 ?
O5 Na1 O3 112.09(8) 1_455 4_566 ?
O1 Na1 O3 138.90(8) 4_565 4_566 ?
O7 Na1 O3 71.43(7) 4_566 4_566 ?
O6 Na1 O2 75.87(7) . 4_565 ?
O5 Na1 O2 143.99(8) 1_455 4_565 ?
O1 Na1 O2 51.49(6) 4_565 4_565 ?
O7 Na1 O2 74.64(8) 4_566 4_565 ?
O3 Na1 O2 89.32(7) 4_566 4_565 ?
O6 Na1 O3 64.06(7) . . ?
O5 Na1 O3 65.80(7) 1_455 . ?
O1 Na1 O3 101.66(8) 4_565 . ?
O7 Na1 O3 150.54(8) 4_566 . ?
O3 Na1 O3 115.65(7) 4_566 . ?
O2 Na1 O3 131.59(7) 4_565 . ?
O6 Na1 C1 83.30(8) . 4_565 ?
O5 Na1 C1 121.54(9) 1_455 4_565 ?
O1 Na1 C1 25.64(7) 4_565 4_565 ?
O7 Na1 C1 78.20(8) 4_566 4_565 ?
O3 Na1 C1 114.31(8) 4_566 4_565 ?
O2 Na1 C1 25.86(7) 4_565 4_565 ?
O3 Na1 C1 119.00(8) . 4_565 ?
O6 Na1 Co1 124.98(7) . 4_566 ?
O5 Na1 Co1 93.30(6) 1_455 4_566 ?
O1 Na1 Co1 117.98(7) 4_565 4_566 ?
O7 Na1 Co1 35.88(5) 4_566 4_566 ?
O3 Na1 Co1 36.84(4) 4_566 4_566 ?
O2 Na1 Co1 87.21(5) 4_565 4_566 ?
O3 Na1 Co1 137.77(6) . 4_566 ?
C1 Na1 Co1 103.23(6) 4_565 4_566 ?
O6 Na1 Na1 73.91(6) . 4_565 ?
O5 Na1 Na1 66.66(6) 1_455 4_565 ?
O1 Na1 Na1 64.16(5) 4_565 4_565 ?
O7 Na1 Na1 132.65(6) 4_566 4_565 ?
O3 Na1 Na1 153.45(6) 4_566 4_565 ?
O2 Na1 Na1 106.62(5) 4_565 4_565 ?
O3 Na1 Na1 38.25(5) . 4_565 ?
C1 Na1 Na1 85.37(6) 4_565 4_565 ?
Co1 Na1 Na1 159.61(3) 4_566 4_565 ?
O6 Na1 Na1 98.51(7) . 4_566 ?
O5 Na1 Na1 75.23(7) 1_455 4_566 ?
O1 Na1 Na1 170.32(6) 4_565 4_566 ?
O7 Na1 Na1 87.62(6) 4_566 4_566 ?
O3 Na1 Na1 42.36(5) 4_566 4_566 ?
O2 Na1 Na1 131.66(5) 4_565 4_566 ?
O3 Na1 Na1 82.20(6) . 4_566 ?
C1 Na1 Na1 156.30(7) 4_565 4_566 ?
Co1 Na1 Na1 56.41(2) 4_566 4_566 ?
Na1 Na1 Na1 117.95(6) 4_565 4_566 ?
C1 O1 Co1 112.0(2) . . ?
C1 O1 Na1 99.9(2) . 4_566 ?
Co1 O1 Na1 147.80(10) . 4_566 ?
Co1 O7 Na1 99.85(9) . 4_565 ?
C2 O3 Co1 141.3(2) . . ?
C2 O3 Na1 108.6(2) . 4_565 ?
Co1 O3 Na1 96.96(8) . 4_565 ?
C2 O3 Na1 109.2(2) . . ?
Co1 O3 Na1 94.17(7) . . ?
Na1 O3 Na1 99.39(7) 4_565 . ?
O1 C1 O2 125.7(2) . . ?
O1 C1 C1 116.6(3) . 3_756 ?
O2 C1 C1 117.7(3) . 3_756 ?
O1 C1 Na1 54.45(13) . 4_566 ?
O2 C1 Na1 71.23(15) . 4_566 ?
C1 C1 Na1 170.9(3) 3_756 4_566 ?
C3 O6 Na1 127.0(2) . . ?
O3 C2 O4 127.0(3) . . ?
O3 C2 C3 116.4(2) . . ?
O4 C2 C3 116.5(2) . . ?
C1 O2 Co1 112.4(2) . 3_756 ?
C1 O2 Na1 82.9(2) . 4_566 ?
Co1 O2 Na1 162.76(9) 3_756 4_566 ?
C2 O4 Co1 111.2(2) . 1_655 ?
O6 C3 O5 126.0(3) . . ?
O6 C3 C2 118.7(2) . . ?
O5 C3 C2 115.3(2) . . ?
C3 O5 Co1 116.0(2) . 1_655 ?
C3 O5 Na1 130.9(2) . 1_655 ?
Co1 O5 Na1 110.80(9) 1_655 1_655 ?

loop_
_geom_bond_atom_site_label_1
_geom_bond_atom_site_label_2
_geom_bond_distance
_geom_bond_site_symmetry_2
_geom_bond_publ_flag
Co1 O5 2.053(2) 1_455 ?
Co1 O2 2.063(2) 3_756 ?
Co1 O7 2.086(2) . ?
Co1 O1 2.094(2) . ?
Co1 O3 2.118(2) . ?
Co1 O4 2.168(2) 1_455 ?
Co1 Na1 3.5061(14) 4_565 ?
Na1 O6 2.305(2) . ?
Na1 O5 2.329(2) 1_455 ?
Na1 O1 2.359(2) 4_565 ?
Na1 O7 2.484(2) 4_566 ?
Na1 O3 2.549(2) 4_566 ?
Na1 O2 2.725(2) 4_565 ?
Na1 O3 2.774(2) . ?
Na1 C1 2.857(3) 4_565 ?
Na1 Co1 3.5062(14) 4_566 ?
Na1 Na1 4.0626(13) 4_565 ?
Na1 Na1 4.0627(13) 4_566 ?
O1 C1 1.255(3) . ?
O1 Na1 2.359(2) 4_566 ?
O7 Na1 2.484(2) 4_565 ?
O3 C2 1.254(3) . ?
O3 Na1 2.549(2) 4_565 ?
C1 O2 1.255(3) . ?
C1 C1 1.540(5) 3_756 ?
C1 Na1 2.857(3) 4_566 ?
O6 C3 1.235(3) . ?
C2 O4 1.254(3) . ?
C2 C3 1.545(4) . ?
O2 Co1 2.063(2) 3_756 ?
O2 Na1 2.726(2) 4_566 ?
O4 Co1 2.168(2) 1_655 ?
C3 O5 1.261(3) . ?
O5 Co1 2.053(2) 1_655 ?
O5 Na1 2.329(2) 1_655 ?
